data_2242830
loop_
_publ_author_name
'Pangajavalli, S.'
'Ranjithkumar, R.'
'Srinivasan, N.'
'Ramaswamy, S.'
'Selvanayagam, S.'

_publ_section_title
;
 Crystal structures of
 6a,6b,7,11a-tetrahydro-6<i>H</i>,9<i>H</i>-spiro[chromeno[3',4':3,4]pyrrolo[1,2-<i>c</i>]thiazole-11,3'-indoline]-2',6-dione
 and
 5'-methyl-6a,6b,7,11a-tetrahydro-6<i>H</i>,9<i>H</i>-spiro[chromeno[3',4':3,4]pyrrolo[1,2-<i>c</i>]thiazole-11,3'-indoline]-2',6-dione
;
_journal_coeditor_code SU5467
_journal_issue 2
_journal_name_full 'Acta Crystallographica Section E'
_journal_page_first 246
_journal_page_last 250
_journal_paper_doi 10.1107/S2056989019000045
_journal_volume 75
_journal_year 2019
_chemical_formula_iupac 'C21 H18 N2 O3 S'
_chemical_formula_moiety 'C21 H18 N2 O3 S'
_chemical_formula_sum 'C21 H18 N2 O3 S'
_chemical_formula_weight 378.43
_chemical_name_systematic
5'-Methyl-6a,6b,7,11a-tetrahydro-6<i>H</i>,9<i>H</i>-spiro[chromeno[3',4':3,4]pyrrolo[1,2-<i>c</i>]thiazole-11,3'-indoline]-2',6-dione
_space_group_crystal_system triclinic
_space_group_IT_number 2
_space_group_name_Hall '-P 1'
_space_group_name_H-M_alt 'P -1'
_symmetry_space_group_name_Hall '-P 1'
_symmetry_space_group_name_H-M 'P -1'
_atom_sites_solution_hydrogens mixed
_audit_creation_method SHELXL-2018/3
_cell_angle_alpha 112.6220(10)
_cell_angle_beta 99.3880(10)
_cell_angle_gamma 91.8850(10)
_cell_formula_units_Z 2
_cell_length_a 8.3648(5)
_cell_length_b 9.7648(6)
_cell_length_c 11.9677(7)
_cell_measurement_reflns_used 7888
_cell_measurement_temperature 298(2)
_cell_measurement_theta_max 27.2
_cell_measurement_theta_min 1.9
_cell_volume 885.31(9)
_computing_cell_refinement
;
SAINT (Bruker, 2002)
;
_computing_data_collection
;
SMART (Bruker, 2002)
;
_computing_data_reduction
;
SAINT (Bruker, 2002)
;
_computing_molecular_graphics
;
PLATON (Spek, 2009) and Mercury (Macrae <i>et al.</i>,  2008)
;
_computing_publication_material
;
SHELXL2018 (Sheldrick, 2015), PLATON (Spek, 2009) and
publCIF (Westrip, 2010)
;
_computing_structure_refinement
;
SHELXL2018 (Sheldrick, 2015)
;
_computing_structure_solution
;
SHELXS97 (Sheldrick, 2008)
;
_diffrn_ambient_temperature 298(2)
_diffrn_measured_fraction_theta_full 0.998
_diffrn_measured_fraction_theta_max 0.950
_diffrn_measurement_device_type 'Bruker SMART APEX CCD area-detector'
_diffrn_measurement_method '\w and \f scans'
_diffrn_radiation_source 'fine-focus sealed tube'
_diffrn_radiation_type MoK\a
_diffrn_radiation_wavelength 0.71073
_diffrn_reflns_av_R_equivalents 0.0161
_diffrn_reflns_av_unetI/netI 0.0176
_diffrn_reflns_limit_h_max 10
_diffrn_reflns_limit_h_min -11
_diffrn_reflns_limit_k_max 12
_diffrn_reflns_limit_k_min -12
_diffrn_reflns_limit_l_max 15
_diffrn_reflns_limit_l_min -15
_diffrn_reflns_number 10444
_diffrn_reflns_theta_full 25.242
_diffrn_reflns_theta_max 28.266
_diffrn_reflns_theta_min 1.878
_exptl_absorpt_coefficient_mu 0.208
_exptl_absorpt_correction_type none
_exptl_crystal_colour Colourless
_exptl_crystal_density_diffrn 1.420
_exptl_crystal_density_method 'not measured'
_exptl_crystal_description Block
_exptl_crystal_F_000 396
_exptl_crystal_size_max 0.22
_exptl_crystal_size_mid 0.19
_exptl_crystal_size_min 0.17
_refine_diff_density_max 0.672
_refine_diff_density_min -0.580
_refine_ls_extinction_method none
_refine_ls_goodness_of_fit_ref 1.046
_refine_ls_hydrogen_treatment constr
_refine_ls_matrix_type full
_refine_ls_number_parameters 245
_refine_ls_number_reflns 4164
_refine_ls_number_restraints 0
_refine_ls_restrained_S_all 1.046
_refine_ls_R_factor_all 0.0518
_refine_ls_R_factor_gt 0.0481
_refine_ls_shift/su_max 0.000
_refine_ls_shift/su_mean 0.000
_refine_ls_structure_factor_coef Fsqd
_refine_ls_weighting_details 'w=1/[\s^2^(Fo^2^)+(0.0815P)^2^+0.2689P] where P=(Fo^2^+2Fc^2^)/3'
_refine_ls_weighting_scheme calc
_refine_ls_wR_factor_gt 0.1364
_refine_ls_wR_factor_ref 0.1403
_reflns_number_gt 3747
_reflns_number_total 4164
_reflns_threshold_expression 'I > 2\s(I)'
_cod_data_source_file su5467sup1.cif
_cod_data_source_block II
_cod_database_code 2242830
_shelx_space_group_comment
;
The symmetry employed for this shelxl refinement is uniquely defined
by the following loop, which should always be used as a source of
symmetry information in preference to the above space-group names.
They are only intended as comments.
;

loop_
_space_group_symop_operation_xyz
'x, y, z'
'-x, -y, -z'

loop_
_atom_site_type_symbol
_atom_site_label
_atom_site_fract_x
_atom_site_fract_y
_atom_site_fract_z
_atom_site_U_iso_or_equiv
_atom_site_adp_type
_atom_site_calc_flag
_atom_site_occupancy
S S1 -0.29132(5) 0.74000(6) 0.23215(5) 0.06325(18) Uani d 1
O O1 0.28203(16) 0.52624(15) 0.43732(11) 0.0523(3) Uani d 1
O O2 0.13654(18) 0.64554(16) 0.57307(11) 0.0577(3) Uani d 1
O O3 0.33381(14) 0.85985(13) 0.48566(10) 0.0430(3) Uani d 1
N N1 0.00582(14) 0.86415(13) 0.35425(11) 0.0349(3) Uani d 1
N N2 0.38289(15) 0.95200(14) 0.34299(12) 0.0385(3) Uani d 1
H H2 0.470194 1.010156 0.384421 0.046 Uiso d 1
C C1 0.1543(2) 0.60502(18) 0.46820(14) 0.0429(3) Uani d 1
C C2 0.3272(2) 0.48986(17) 0.32294(14) 0.0412(3) Uani d 1
C C3 0.4559(2) 0.4032(2) 0.30405(18) 0.0530(4) Uani d 1
H H3 0.504909 0.372078 0.364539 0.064 Uiso calc 1
C C4 0.5103(2) 0.3637(2) 0.19411(19) 0.0543(4) Uani d 1
H H4 0.597736 0.306867 0.180813 0.065 Uiso calc 1
C C5 0.4360(2) 0.4081(2) 0.10393(18) 0.0516(4) Uani d 1
H H5 0.472276 0.380135 0.029583 0.062 Uiso calc 1
C C6 0.3071(2) 0.49431(17) 0.12417(15) 0.0415(3) Uani d 1
H H6 0.257290 0.523540 0.062749 0.050 Uiso calc 1
C C7 0.25060(17) 0.53824(15) 0.23529(13) 0.0344(3) Uani d 1
C C8 0.10802(17) 0.62702(14) 0.25841(12) 0.0304(3) Uani d 1
H H8 0.022930 0.584116 0.184089 0.037 Uiso calc 1
C C9 0.03505(18) 0.62333(16) 0.36667(12) 0.0342(3) Uani d 1
H H9 -0.050188 0.539144 0.334102 0.041 Uiso calc 1
C C10 -0.04772(19) 0.76820(17) 0.41498(13) 0.0384(3) Uani d 1
H H10 -0.011738 0.818793 0.504508 0.046 Uiso calc 1
C C11 -0.2345(2) 0.7416(2) 0.3835(2) 0.0562(5) Uani d 1
H H11A -0.281609 0.820745 0.442410 0.067 Uiso calc 1
H H11B -0.271795 0.647102 0.384579 0.067 Uiso calc 1
C C12 -0.1351(2) 0.8969(2) 0.28430(17) 0.0490(4) Uani d 1
H H12A -0.105957 0.911235 0.214080 0.059 Uiso calc 1
H H12B -0.175301 0.987402 0.335626 0.059 Uiso calc 1
C C13 0.13847(16) 0.79580(15) 0.28968(12) 0.0310(3) Uani d 1
C C14 0.29735(17) 0.87016(15) 0.38586(13) 0.0338(3) Uani d 1
C C15 0.31155(17) 0.93035(16) 0.22215(14) 0.0355(3) Uani d 1
C C16 0.3694(2) 0.98465(19) 0.14429(16) 0.0463(4) Uani d 1
H H16 0.466289 1.047091 0.169880 0.056 Uiso calc 1
C C17 0.2784(2) 0.94312(19) 0.02629(16) 0.0470(4) Uani d 1
H H17 0.315011 0.980334 -0.026878 0.056 Uiso calc 1
C C18 0.1343(2) 0.84777(16) -0.01552(14) 0.0398(3) Uani d 1
C C19 0.07923(19) 0.79402(15) 0.06572(13) 0.0365(3) Uani d 1
H H19 -0.015862 0.729181 0.039691 0.044 Uiso calc 1
C C20 0.16607(17) 0.83718(14) 0.18489(13) 0.0321(3) Uani d 1
C C21 0.0385(3) 0.8044(2) -0.14405(15) 0.0522(4) Uani d 1
H H21A -0.023462 0.884117 -0.147536 0.078 Uiso calc 1
H H21B -0.034059 0.716052 -0.165745 0.078 Uiso calc 1
H H21C 0.111978 0.785222 -0.200908 0.078 Uiso calc 1

loop_
_atom_site_aniso_label
_atom_site_aniso_U_11
_atom_site_aniso_U_22
_atom_site_aniso_U_33
_atom_site_aniso_U_12
_atom_site_aniso_U_13
_atom_site_aniso_U_23
S1 0.0352(2) 0.0722(3) 0.0593(3) 0.0004(2) -0.00072(19) 0.0054(2)
O1 0.0604(8) 0.0633(8) 0.0366(6) 0.0138(6) 0.0050(5) 0.0245(6)
O2 0.0719(9) 0.0725(9) 0.0334(6) 0.0018(7) 0.0122(6) 0.0255(6)
O3 0.0408(6) 0.0495(6) 0.0329(5) -0.0105(5) -0.0009(4) 0.0144(5)
N1 0.0321(6) 0.0334(6) 0.0370(6) -0.0014(4) 0.0093(5) 0.0109(5)
N2 0.0311(6) 0.0413(7) 0.0378(6) -0.0093(5) 0.0043(5) 0.0120(5)
C1 0.0512(9) 0.0462(8) 0.0328(7) -0.0035(7) 0.0057(6) 0.0188(6)
C2 0.0433(8) 0.0394(7) 0.0361(7) 0.0003(6) 0.0026(6) 0.0120(6)
C3 0.0510(10) 0.0467(9) 0.0545(10) 0.0085(7) -0.0017(8) 0.0171(8)
C4 0.0463(9) 0.0441(9) 0.0646(11) 0.0098(7) 0.0112(8) 0.0124(8)
C5 0.0528(10) 0.0450(9) 0.0531(10) 0.0035(7) 0.0211(8) 0.0110(7)
C6 0.0462(8) 0.0383(7) 0.0386(8) 0.0020(6) 0.0115(6) 0.0126(6)
C7 0.0361(7) 0.0298(6) 0.0330(7) -0.0029(5) 0.0047(5) 0.0091(5)
C8 0.0335(6) 0.0303(6) 0.0254(6) -0.0037(5) 0.0041(5) 0.0100(5)
C9 0.0385(7) 0.0351(7) 0.0280(6) -0.0053(5) 0.0070(5) 0.0118(5)
C10 0.0426(8) 0.0384(7) 0.0312(7) -0.0027(6) 0.0121(6) 0.0093(6)
C11 0.0434(9) 0.0535(10) 0.0752(13) 0.0006(7) 0.0276(9) 0.0233(9)
C12 0.0419(8) 0.0568(10) 0.0570(10) 0.0120(7) 0.0164(7) 0.0286(8)
C13 0.0302(6) 0.0305(6) 0.0295(6) -0.0040(5) 0.0048(5) 0.0097(5)
C14 0.0306(6) 0.0315(6) 0.0338(7) -0.0028(5) 0.0062(5) 0.0073(5)
C15 0.0343(7) 0.0340(7) 0.0376(7) -0.0003(5) 0.0100(6) 0.0127(6)
C16 0.0438(8) 0.0475(9) 0.0511(9) -0.0062(7) 0.0158(7) 0.0214(7)
C17 0.0567(10) 0.0471(9) 0.0470(9) 0.0038(7) 0.0235(8) 0.0240(7)
C18 0.0538(9) 0.0330(7) 0.0344(7) 0.0076(6) 0.0137(6) 0.0132(6)
C19 0.0425(8) 0.0311(7) 0.0342(7) -0.0015(5) 0.0061(6) 0.0118(5)
C20 0.0338(7) 0.0289(6) 0.0335(7) -0.0006(5) 0.0081(5) 0.0117(5)
C21 0.0774(12) 0.0452(9) 0.0342(8) 0.0052(8) 0.0107(8) 0.0159(7)

loop_
_atom_type_symbol
_atom_type_description
_atom_type_scat_dispersion_real
_atom_type_scat_dispersion_imag
_atom_type_scat_source
C C 0.0033 0.0016 'International Tables Vol C Tables 4.2.6.8 and 6.1.1.4'
H H 0.0000 0.0000 'International Tables Vol C Tables 4.2.6.8 and 6.1.1.4'
N N 0.0061 0.0033 'International Tables Vol C Tables 4.2.6.8 and 6.1.1.4'
O O 0.0106 0.0060 'International Tables Vol C Tables 4.2.6.8 and 6.1.1.4'
S S 0.1246 0.1234 'International Tables Vol C Tables 4.2.6.8 and 6.1.1.4'

loop_
_geom_angle_atom_site_label_1
_geom_angle_atom_site_label_2
_geom_angle_atom_site_label_3
_geom_angle
C11 S1 C12 85.68(8)
C1 O1 C2 122.33(12)
C12 N1 C13 118.56(12)
C12 N1 C10 109.63(12)
C13 N1 C10 108.19(11)
C14 N2 C15 111.38(11)
C14 N2 H2 124.3
C15 N2 H2 124.3
O2 C1 O1 117.29(15)
O2 C1 C9 124.23(17)
O1 C1 C9 118.21(13)
C7 C2 C3 122.38(16)
C7 C2 O1 122.58(15)
C3 C2 O1 115.03(15)
C4 C3 C2 118.98(17)
C4 C3 H3 120.5
C2 C3 H3 120.5
C5 C4 C3 120.40(17)
C5 C4 H4 119.8
C3 C4 H4 119.8
C4 C5 C6 119.87(17)
C4 C5 H5 120.1
C6 C5 H5 120.1
C5 C6 C7 121.20(16)
C5 C6 H6 119.4
C7 C6 H6 119.4
C2 C7 C6 117.15(14)
C2 C7 C8 120.27(13)
C6 C7 C8 122.51(13)
C7 C8 C9 113.73(11)
C7 C8 C13 116.91(11)
C9 C8 C13 102.92(11)
C7 C8 H8 107.6
C9 C8 H8 107.6
C13 C8 H8 107.6
C1 C9 C8 115.20(12)
C1 C9 C10 111.88(12)
C8 C9 C10 106.10(11)
C1 C9 H9 107.8
C8 C9 H9 107.8
C10 C9 H9 107.8
N1 C10 C11 108.17(13)
N1 C10 C9 106.68(11)
C11 C10 C9 113.15(13)
N1 C10 H10 109.6
C11 C10 H10 109.6
C9 C10 H10 109.6
C10 C11 S1 105.85(11)
C10 C11 H11A 110.6
S1 C11 H11A 110.6
C10 C11 H11B 110.6
S1 C11 H11B 110.6
H11A C11 H11B 108.7
N1 C12 S1 107.95(11)
N1 C12 H12A 110.1
S1 C12 H12A 110.1
N1 C12 H12B 110.1
S1 C12 H12B 110.1
H12A C12 H12B 108.4
N1 C13 C20 116.57(11)
N1 C13 C8 105.43(10)
C20 C13 C8 115.84(11)
N1 C13 C14 104.40(10)
C20 C13 C14 101.50(11)
C8 C13 C14 112.66(11)
O3 C14 N2 126.47(13)
O3 C14 C13 125.21(12)
N2 C14 C13 108.26(12)
C16 C15 C20 121.57(14)
C16 C15 N2 128.55(14)
C20 C15 N2 109.85(12)
C15 C16 C17 117.78(15)
C15 C16 H16 121.1
C17 C16 H16 121.1
C16 C17 C18 122.49(14)
C16 C17 H17 118.8
C18 C17 H17 118.8
C17 C18 C19 118.28(14)
C17 C18 C21 121.29(14)
C19 C18 C21 120.43(15)
C20 C19 C18 120.12(14)
C20 C19 H19 119.9
C18 C19 H19 119.9
C19 C20 C15 119.71(13)
C19 C20 C13 131.67(12)
C15 C20 C13 108.54(12)
C18 C21 H21A 109.5
C18 C21 H21B 109.5
H21A C21 H21B 109.5
C18 C21 H21C 109.5
H21A C21 H21C 109.5
H21B C21 H21C 109.5

loop_
_geom_bond_atom_site_label_1
_geom_bond_atom_site_label_2
_geom_bond_distance
S1 C11 1.790(2)
S1 C12 1.8191(19)
O1 C1 1.355(2)
O1 C2 1.395(2)
O2 C1 1.1985(19)
O3 C14 1.2270(18)
N1 C12 1.450(2)
N1 C13 1.4851(17)
N1 C10 1.4862(18)
N2 C14 1.3458(18)
N2 C15 1.4026(19)
N2 H2 0.8600
C1 C9 1.512(2)
C2 C7 1.384(2)
C2 C3 1.385(2)
C3 C4 1.380(3)
C3 H3 0.9300
C4 C5 1.377(3)
C4 H4 0.9300
C5 C6 1.385(2)
C5 H5 0.9300
C6 C7 1.399(2)
C6 H6 0.9300
C7 C8 1.497(2)
C8 C9 1.5314(18)
C8 C13 1.5453(18)
C8 H8 0.9800
C9 C10 1.543(2)
C9 H9 0.9800
C10 C11 1.535(2)
C10 H10 0.9800
C11 H11A 0.9700
C11 H11B 0.9700
C12 H12A 0.9700
C12 H12B 0.9700
C13 C20 1.5058(18)
C13 C14 1.5534(18)
C15 C16 1.376(2)
C15 C20 1.3948(19)
C16 C17 1.388(2)
C16 H16 0.9300
C17 C18 1.393(2)
C17 H17 0.9300
C18 C19 1.398(2)
C18 C21 1.504(2)
C19 C20 1.385(2)
C19 H19 0.9300
C21 H21A 0.9600
C21 H21B 0.9600
C21 H21C 0.9600

loop_
_geom_hbond_atom_site_label_D
_geom_hbond_atom_site_label_H
_geom_hbond_atom_site_label_A
_geom_hbond_site_symmetry_A
_geom_hbond_distance_DH
_geom_hbond_distance_HA
_geom_hbond_distance_DA
_geom_hbond_angle_DHA
_geom_hbond_publ_flag
C10 H10 O2 . 0.98 2.44 2.882(2) 107 yes
N2 H2 O3 2_676 0.86 2.06 2.903(2) 168 yes
C3 H3 O1 2_666 0.93 2.55 3.302(2) 139 yes
C9 H9 O2 2_566 0.98 2.59 3.320(2) 131 yes
C21 H21C O2 1_554 0.96 2.57 3.390(2) 144 yes

loop_
_geom_torsion_atom_site_label_1
_geom_torsion_atom_site_label_2
_geom_torsion_atom_site_label_3
_geom_torsion_atom_site_label_4
_geom_torsion
C2 O1 C1 O2 -171.58(15)
C2 O1 C1 C9 14.1(2)
C1 O1 C2 C7 3.6(2)
C1 O1 C2 C3 -177.22(15)
C7 C2 C3 C4 0.2(3)
O1 C2 C3 C4 -179.05(16)
C2 C3 C4 C5 -1.0(3)
C3 C4 C5 C6 0.8(3)
C4 C5 C6 C7 0.2(3)
C3 C2 C7 C6 0.8(2)
O1 C2 C7 C6 179.97(14)
C3 C2 C7 C8 177.75(15)
O1 C2 C7 C8 -3.1(2)
C5 C6 C7 C2 -1.0(2)
C5 C6 C7 C8 -177.86(14)
C2 C7 C8 C9 -14.12(18)
C6 C7 C8 C9 162.65(13)
C2 C7 C8 C13 105.69(15)
C6 C7 C8 C13 -77.55(17)
O2 C1 C9 C8 155.28(16)
O1 C1 C9 C8 -30.88(19)
O2 C1 C9 C10 34.0(2)
O1 C1 C9 C10 -152.16(13)
C7 C8 C9 C1 29.87(17)
C13 C8 C9 C1 -97.58(14)
C7 C8 C9 C10 154.24(11)
C13 C8 C9 C10 26.79(14)
C12 N1 C10 C11 -1.27(17)
C13 N1 C10 C11 -131.91(13)
C12 N1 C10 C9 120.75(13)
C13 N1 C10 C9 -9.89(14)
C1 C9 C10 N1 115.18(13)
C8 C9 C10 N1 -11.22(15)
C1 C9 C10 C11 -125.99(15)
C8 C9 C10 C11 107.60(14)
N1 C10 C11 S1 32.33(15)
C9 C10 C11 S1 -85.63(14)
C12 S1 C11 C10 -41.61(12)
C13 N1 C12 S1 94.75(13)
C10 N1 C12 S1 -30.09(15)
C11 S1 C12 N1 42.32(12)
C12 N1 C13 C20 31.56(17)
C10 N1 C13 C20 157.10(12)
C12 N1 C13 C8 -98.51(14)
C10 N1 C13 C8 27.03(14)
C12 N1 C13 C14 142.58(13)
C10 N1 C13 C14 -91.88(12)
C7 C8 C13 N1 -158.43(11)
C9 C8 C13 N1 -33.02(13)
C7 C8 C13 C20 71.07(15)
C9 C8 C13 C20 -163.51(12)
C7 C8 C13 C14 -45.18(16)
C9 C8 C13 C14 80.23(13)
C15 N2 C14 O3 176.06(14)
C15 N2 C14 C13 -6.65(16)
N1 C13 C14 O3 62.34(17)
C20 C13 C14 O3 -176.09(14)
C8 C13 C14 O3 -51.55(18)
N1 C13 C14 N2 -115.00(12)
C20 C13 C14 N2 6.58(14)
C8 C13 C14 N2 131.12(12)
C14 N2 C15 C16 -174.38(16)
C14 N2 C15 C20 3.89(17)
C20 C15 C16 C17 -0.3(2)
N2 C15 C16 C17 177.81(15)
C15 C16 C17 C18 -1.1(3)
C16 C17 C18 C19 0.8(2)
C16 C17 C18 C21 -179.81(16)
C17 C18 C19 C20 0.8(2)
C21 C18 C19 C20 -178.52(14)
C18 C19 C20 C15 -2.2(2)
C18 C19 C20 C13 -178.66(14)
C16 C15 C20 C19 1.9(2)
N2 C15 C20 C19 -176.49(13)
C16 C15 C20 C13 179.15(14)
N2 C15 C20 C13 0.73(16)
N1 C13 C20 C19 -74.82(19)
C8 C13 C20 C19 50.1(2)
C14 C13 C20 C19 172.50(15)
N1 C13 C20 C15 108.41(13)
C8 C13 C20 C15 -126.64(13)
C14 C13 C20 C15 -4.27(14)

_cod_database_fobs_code 2242830
